data_7062193
loop_
_publ_author_name
'Hulushe, Siya T.'
'Malan, Frederick P.'
'Hosten, Eric C.'
'Lobb, Kevin A.'
'Khanye, Setshaba D.'
'Watkins, Gareth M.'

_publ_section_title
;
 Photo-and thermoresponsive N-salicylideneaniline derivatives: solid-state
 studies and structural aspects
;
_journal_issue 43
_journal_name_full 'New Journal of Chemistry'
_journal_page_first 20940
_journal_page_last 20950
_journal_paper_doi 10.1039/D1NJ03056F
_journal_volume 46
_journal_year 2022
_chemical_compound_source Synthesized
_chemical_formula_moiety 'C13 H10 N2 O4'
_chemical_formula_sum 'C13 H10 N2 O4'
_chemical_formula_weight 258.24
_chemical_melting_point 573
_chemical_name_common 2-((E)-(2-hydroxyphenyliminio)methyl)-4-nitrophenolate
_chemical_name_systematic 2-((E)-(2-hydroxyphenyliminio)methyl)-4-nitrophenolate
_space_group_crystal_system monoclinic
_space_group_IT_number 14
_space_group_name_Hall '-P 2yn'
_space_group_name_H-M_alt 'P 1 21/n 1'
_atom_sites_solution_primary direct
_audit_creation_date 2021-02-28
_audit_creation_method
;
Olex2 1.2
(compiled 2016.02.19 svn.r3266 for OlexSys, GUI svn.r5155)
;
_audit_update_record
;
2021-03-25 deposited with the CCDC.	2022-10-24 downloaded from the CCDC.
;
_cell_angle_alpha 90
_cell_angle_beta 94.788(9)
_cell_angle_gamma 90
_cell_formula_units_Z 4
_cell_length_a 6.2847(10)
_cell_length_b 23.555(3)
_cell_length_c 7.7504(12)
_cell_measurement_reflns_used 10456
_cell_measurement_temperature 150(2)
_cell_measurement_theta_max 72.4
_cell_measurement_theta_min 3.75
_cell_volume 1143.3(3)
_computing_molecular_graphics 'Olex2 (Dolomanov et al., 2009)'
_computing_publication_material 'Olex2 (Dolomanov et al., 2009)'
_computing_structure_refinement 'olex2.refine (Bourhis et al., 2015)'
_computing_structure_solution 'ShelXT (Sheldrick, 2015)'
_diffrn_ambient_temperature 150(2)
_diffrn_measured_fraction_theta_full 0.9854
_diffrn_measured_fraction_theta_max 0.9854
_diffrn_measurement_device_type 'Rigaku Oxford'
_diffrn_radiation_probe x-ray
_diffrn_radiation_type 'Cu K\a'
_diffrn_radiation_wavelength 1.54178
_diffrn_reflns_av_R_equivalents 0.0250
_diffrn_reflns_av_unetI/netI 0.0988
_diffrn_reflns_limit_h_max 7
_diffrn_reflns_limit_h_min -7
_diffrn_reflns_limit_k_max 29
_diffrn_reflns_limit_k_min -28
_diffrn_reflns_limit_l_max 9
_diffrn_reflns_limit_l_min -8
_diffrn_reflns_number 36114
_diffrn_reflns_theta_full 72.4022
_diffrn_reflns_theta_max 72.40
_diffrn_reflns_theta_min 3.75
_diffrn_source 'Rotating-anode X-ray tube'
_diffrn_source_type 'Rigaku (Cu) X-ray source'
_exptl_absorpt_coefficient_mu 0.958
_exptl_absorpt_correction_T_max 1.0000
_exptl_absorpt_correction_T_min 0.7862
_exptl_absorpt_correction_type numerical
_exptl_absorpt_process_details
;
Rigaku Oxford Diffraction, Rigaku Corporation, Oxford, UK, 2018
was used for absorption correction. wR2(int) was 0.1305 before and 0.0780 
after correction. The Ratio of minimum to maximum transmission is 0.8242.
The \l/2 correction factor is Not present.
;
_exptl_crystal_colour yellow
_exptl_crystal_colour_primary yellow
_exptl_crystal_density_diffrn 1.5001
_exptl_crystal_description prism
_exptl_crystal_F_000 536.0023
_exptl_crystal_preparation Mechanosynthesised
_exptl_crystal_recrystallization_method Ethanol
_exptl_crystal_size_max 0.639
_exptl_crystal_size_mid 0.334
_exptl_crystal_size_min 0.167
_refine_diff_density_max 0.5741
_refine_diff_density_min -0.5556
_refine_diff_density_rms 0.1477
_refine_ls_d_res_high 0.8087
_refine_ls_d_res_low 11.7775
_refine_ls_goodness_of_fit_ref 1.0473
_refine_ls_hydrogen_treatment mixed
_refine_ls_matrix_type full
_refine_ls_number_constraints 18
_refine_ls_number_parameters 176
_refine_ls_number_reflns 2226
_refine_ls_number_restraints 0
_refine_ls_restrained_S_all 1.0473
_refine_ls_R_factor_all 0.1983
_refine_ls_R_factor_gt 0.0974
_refine_ls_shift/su_max 0.0003
_refine_ls_shift/su_mean 0.0001
_refine_ls_structure_factor_coef Fsqd
_refine_ls_weighting_details 'w=1/[\s^2^(Fo^2^)+(0.1445P)^2^] where P=(Fo^2^+2Fc^2^)/3'
_refine_ls_weighting_scheme calc
_refine_ls_wR_factor_gt 0.2299
_refine_ls_wR_factor_ref 0.2890
_reflns_Friedel_coverage 0.0
_reflns_limit_h_max 5
_reflns_limit_h_min -7
_reflns_limit_k_max 28
_reflns_limit_k_min 0
_reflns_limit_l_max 9
_reflns_limit_l_min -5
_reflns_number_gt 1011
_reflns_number_total 2226
_reflns_threshold_expression I>=2u(I)
_cod_data_source_file d1nj03056f2.cif
_cod_data_source_block cu_SH02_0m_a_a
_cod_original_sg_symbol_H-M 'P 21/n'
_cod_database_code 7062193

loop_
_space_group_symop_id
_space_group_symop_operation_xyz
1 x,y,z
2 -x+1/2,y+1/2,-z+1/2
3 -x,-y,-z
4 x-1/2,-y-1/2,z-1/2

loop_
_atom_site_label
_atom_site_type_symbol
_atom_site_fract_x
_atom_site_fract_y
_atom_site_fract_z
_atom_site_U_iso_or_equiv
_atom_site_adp_type
_atom_site_occupancy
_atom_site_refinement_flags_posn
O4 O 0.0251(6) 0.56669(15) 0.9467(5) 0.0697(11) Uani 1.000000 .
H4 H -0.054(7) 0.5728(10) 1.023(6) 0.1045(17) Uiso 1.000000 GR
O3 O 1.0809(6) 0.41574(17) 0.4478(5) 0.0720(11) Uani 1.000000 .
O1 O 0.2585(6) 0.44112(15) 0.8330(5) 0.0683(11) Uani 1.000000 .
O2 O 1.0108(6) 0.32804(18) 0.4955(5) 0.0783(12) Uani 1.000000 .
N1 N 0.3820(7) 0.54598(19) 0.8138(5) 0.0574(11) Uani 1.000000 .
N2 N 0.9701(7) 0.3787(2) 0.5086(6) 0.0659(13) Uani 1.000000 .
C11 C 0.5781(8) 0.4680(2) 0.7147(6) 0.0572(13) Uani 1.000000 .
C15 C 0.7867(8) 0.3950(2) 0.5967(6) 0.0553(13) Uani 1.000000 .
C1 C 0.5465(8) 0.5255(2) 0.7465(6) 0.0584(13) Uani 1.000000 .
H1a H 0.6512(8) 0.5508(2) 0.7171(6) 0.0701(16) Uiso 1.000000 R
C13 C 0.4666(8) 0.3685(2) 0.7183(7) 0.0624(15) Uani 1.000000 .
H13 H 0.3717(8) 0.3403(2) 0.7466(7) 0.0749(18) Uiso 1.000000 R
C22 C 0.1465(8) 0.6130(2) 0.9248(7) 0.0584(13) Uani 1.000000 .
C12 C 0.4228(9) 0.4259(2) 0.7608(7) 0.0626(14) Uani 1.000000 .
C21 C 0.3351(8) 0.6035(2) 0.8509(6) 0.0581(14) Uani 1.000000 .
C16 C 0.7575(9) 0.4508(2) 0.6318(6) 0.0592(14) Uani 1.000000 .
H16 H 0.8563(9) 0.4776(2) 0.6009(6) 0.0710(16) Uiso 1.000000 R
C14 C 0.6391(9) 0.3536(2) 0.6394(7) 0.0637(15) Uani 1.000000 .
H14 H 0.6616(9) 0.3157(2) 0.6125(7) 0.0765(18) Uiso 1.000000 R
C26 C 0.4686(9) 0.6479(2) 0.8192(7) 0.0687(15) Uani 1.000000 .
H26 H 0.5959(9) 0.6412(2) 0.7695(7) 0.0824(18) Uiso 1.000000 R
C24 C 0.2244(9) 0.7118(2) 0.9365(7) 0.0720(16) Uani 1.000000 .
H24 H 0.1878(9) 0.7485(2) 0.9663(7) 0.0864(19) Uiso 1.000000 R
C23 C 0.0896(9) 0.6677(2) 0.9680(7) 0.0677(15) Uani 1.000000 .
H23 H -0.0377(9) 0.6745(2) 1.0175(7) 0.0812(18) Uiso 1.000000 R
C25 C 0.4121(9) 0.7025(2) 0.8617(7) 0.0711(16) Uani 1.000000 .
H25 H 0.5007(9) 0.7329(2) 0.8398(7) 0.0853(19) Uiso 1.000000 R
H1 H 0.281(8) 0.514(2) 0.840(6) 0.077(17) Uiso 1.000000 .

loop_
_atom_site_aniso_label
_atom_site_aniso_U_11
_atom_site_aniso_U_22
_atom_site_aniso_U_33
_atom_site_aniso_U_12
_atom_site_aniso_U_13
_atom_site_aniso_U_23
O4 0.074(2) 0.059(2) 0.079(3) -0.0033(19) 0.0261(19) -0.0007(17)
O3 0.080(2) 0.066(3) 0.074(3) -0.000(2) 0.027(2) 0.001(2)
O1 0.070(2) 0.058(2) 0.079(2) -0.0032(18) 0.027(2) -0.0037(18)
O2 0.088(3) 0.055(3) 0.095(3) 0.010(2) 0.025(2) 0.004(2)
N1 0.068(3) 0.050(3) 0.055(3) -0.002(2) 0.016(2) 0.001(2)
N2 0.070(3) 0.061(3) 0.068(3) -0.002(3) 0.015(2) 0.005(2)
C11 0.065(3) 0.050(3) 0.058(3) 0.002(3) 0.009(2) -0.001(2)
C15 0.059(3) 0.052(3) 0.056(3) 0.001(2) 0.013(2) -0.001(2)
C1 0.056(3) 0.059(3) 0.062(3) -0.001(3) 0.013(3) 0.004(2)
C13 0.060(3) 0.057(4) 0.071(4) 0.001(3) 0.010(3) -0.000(3)
C22 0.068(3) 0.049(3) 0.060(3) -0.011(3) 0.015(3) -0.001(2)
C12 0.064(3) 0.065(4) 0.060(3) -0.001(3) 0.012(3) -0.002(3)
C21 0.067(3) 0.051(3) 0.059(3) -0.004(3) 0.015(3) 0.002(2)
C16 0.069(3) 0.051(3) 0.058(3) -0.004(3) 0.011(3) 0.007(2)
C14 0.071(3) 0.051(3) 0.070(4) -0.001(3) 0.008(3) 0.004(3)
C26 0.072(4) 0.059(4) 0.077(4) -0.004(3) 0.016(3) -0.005(3)
C24 0.082(4) 0.050(3) 0.086(4) 0.002(3) 0.017(3) -0.001(3)
C23 0.073(4) 0.057(4) 0.074(4) 0.005(3) 0.016(3) -0.002(3)
C25 0.079(4) 0.053(4) 0.084(4) -0.011(3) 0.022(3) -0.003(3)

loop_
_atom_type_symbol
_atom_type_scat_dispersion_real
_atom_type_scat_dispersion_imag
_atom_type_scat_Cromer_Mann_a1
_atom_type_scat_Cromer_Mann_a2
_atom_type_scat_Cromer_Mann_a3
_atom_type_scat_Cromer_Mann_a4
_atom_type_scat_Cromer_Mann_b1
_atom_type_scat_Cromer_Mann_b2
_atom_type_scat_Cromer_Mann_b3
_atom_type_scat_Cromer_Mann_b4
_atom_type_scat_Cromer_Mann_c
_atom_type_scat_source
_atom_type_scat_dispersion_source
H 0.00000 0.00000 0.49300 0.32291 0.14019 0.04081 10.51090 26.12570 3.14236 57.79970 0.0030380000826 'International Tables Volume C Table 6.1.1.4 (pp. 500-502)' 'Henke, Gullikson and Davis, At. Data and Nucl. Data Tables, 1993, 54, 2'
C 0.01920 0.00962 2.31000 1.02000 1.58860 0.86500 20.84390 10.20750 0.56870 51.65120 0.215599998832 'International Tables Volume C Table 6.1.1.4 (pp. 500-502)' 'Henke, Gullikson and Davis, At. Data and Nucl. Data Tables, 1993, 54, 2'
O 0.05239 0.03376 3.04850 2.28680 1.54630 0.86700 13.27710 5.70110 0.32390 32.90890 0.250800013542 'International Tables Volume C Table 6.1.1.4 (pp. 500-502)' 'Henke, Gullikson and Davis, At. Data and Nucl. Data Tables, 1993, 54, 2'
N 0.03256 0.01839 12.21260 3.13220 2.01250 1.16630 0.00570 9.89330 28.99750 0.58260 -11.5290002823 'International Tables Volume C Table 6.1.1.4 (pp. 500-502)' 'Henke, Gullikson and Davis, At. Data and Nucl. Data Tables, 1993, 54, 2'

loop_
_geom_angle_atom_site_label_1
_geom_angle_atom_site_label_2
_geom_angle_atom_site_label_3
_geom_angle
_geom_angle_site_symmetry_1
_geom_angle_site_symmetry_3
_geom_angle_publ_flag
C22 O4 H4 109.5 . . ?
C21 N1 C1 128.7(5) . . ?
H1 N1 C1 110(3) . . ?
H1 N1 C21 122(3) . . ?
O2 N2 O3 121.9(5) . . ?
C15 N2 O3 119.4(5) . . ?
C15 N2 O2 118.7(5) . . ?
C12 C11 C1 120.7(5) . . ?
C16 C11 C1 119.5(5) . . ?
C16 C11 C12 119.7(5) . . ?
C16 C15 N2 118.7(5) . . ?
C14 C15 N2 119.8(5) . . ?
C14 C15 C16 121.5(5) . . ?
C11 C1 N1 124.4(5) . . ?
H1a C1 N1 117.8(3) . . ?
H1a C1 C11 117.8(3) . . ?
C12 C13 H13 118.8(3) . . ?
C14 C13 H13 118.8(3) . . ?
C14 C13 C12 122.3(5) . . ?
C21 C22 O4 115.9(5) . . ?
C23 C22 O4 124.1(5) . . ?
C23 C22 C21 119.9(5) . . ?
C11 C12 O1 120.2(5) . . ?
C13 C12 O1 123.5(5) . . ?
C13 C12 C11 116.3(5) . . ?
C22 C21 N1 116.0(5) . . ?
C26 C21 N1 123.3(5) . . ?
C26 C21 C22 120.7(5) . . ?
C15 C16 C11 119.9(5) . . ?
H16 C16 C11 120.1(3) . . ?
H16 C16 C15 120.1(3) . . ?
C13 C14 C15 120.2(5) . . ?
H14 C14 C15 119.9(3) . . ?
H14 C14 C13 119.9(3) . . ?
H26 C26 C21 120.2(3) . . ?
C25 C26 C21 119.5(5) . . ?
C25 C26 H26 120.2(3) . . ?
C23 C24 H24 119.4(3) . . ?
C25 C24 H24 119.4(3) . . ?
C25 C24 C23 121.3(5) . . ?
C24 C23 C22 119.0(5) . . ?
H23 C23 C22 120.5(3) . . ?
H23 C23 C24 120.5(3) . . ?
C24 C25 C26 119.6(5) . . ?
H25 C25 C26 120.2(3) . . ?
H25 C25 C24 120.2(3) . . ?

loop_
_geom_bond_atom_site_label_1
_geom_bond_atom_site_label_2
_geom_bond_distance
_geom_bond_site_symmetry_2
_geom_bond_publ_flag
O4 H4 0.8200 . ?
O4 C22 1.350(6) . ?
O3 N2 1.234(5) . ?
O1 C12 1.267(6) . ?
O2 N2 1.226(6) . ?
N1 C1 1.290(6) . ?
N1 C21 1.422(7) . ?
N1 H1 1.02(5) . ?
N2 C15 1.440(7) . ?
C11 C1 1.394(8) . ?
C11 C12 1.457(8) . ?
C11 C16 1.403(7) . ?
C15 C16 1.358(7) . ?
C15 C14 1.404(7) . ?
C1 H1a 0.9300 . ?
C13 H13 0.9300 . ?
C13 C12 1.424(7) . ?
C13 C14 1.335(7) . ?
C22 C21 1.377(7) . ?
C22 C23 1.386(7) . ?
C21 C26 1.375(7) . ?
C16 H16 0.9300 . ?
C14 H14 0.9300 . ?
C26 H26 0.9300 . ?
C26 C25 1.382(7) . ?
C24 H24 0.9300 . ?
C24 C23 1.374(7) . ?
C24 C25 1.375(7) . ?
C23 H23 0.9300 . ?
C25 H25 0.9300 . ?
